data_4303224
loop_
_publ_author_name
'Prabhuodeyara M. Gurubasavaraj'
'Kotohiro Nomura'

_publ_contact_author_email nomurak@ms.naist.jp
_publ_contact_author_fax +81-743-72-6049
_publ_contact_author_name 'Kotohiro NOMURA'
_publ_contact_author_phone +81-743-72-6041
_publ_section_title
;
Synthesis and Structural Analysis of Titanatranes Bearing Terminal
Substituted Aryloxo Ligands of the type
[Ti(OAr){(O-2,4-Me2C6H2-6-CH2)2(OCH2CH2)N}]n (n= 1, 2): Effect of Aryloxo
Substituents in the Ethylene Polymerization
;
_journal_name_full 'Inorganic Chemistry'
_journal_page_first 9491
_journal_page_last 9500
_journal_paper_doi 10.1021/ic9008398
_journal_volume 48
_journal_year 2009
_chemical_formula_moiety 'C28 H33 N O4 Ti '
_chemical_formula_sum 'C28 H33 N O4 Ti'
_chemical_formula_weight 495.47
_space_group_IT_number 19
_symmetry_cell_setting orthorhombic
_symmetry_Int_Tables_number 19
_symmetry_space_group_name_Hall 'P 2ac 2ab'
_symmetry_space_group_name_H-M 'P 21 21 21'
_cell_angle_alpha 90.0000
_cell_angle_beta 90.0000
_cell_angle_gamma 90.0000
_cell_formula_units_Z 4
_cell_length_a 9.8007(3)
_cell_length_b 12.0225(5)
_cell_length_c 21.8908(8)
_cell_measurement_reflns_used 17749
_cell_measurement_temperature 193.1
_cell_measurement_theta_max 25.3
_cell_measurement_theta_min 3.3
_cell_volume 2579.37(16)
_computing_cell_refinement PROCESS-AUTO
_computing_data_collection PROCESS-AUTO
_computing_data_reduction CrystalStructure
_computing_publication_material 'CrystalStructure 3.8'
_computing_structure_refinement CRYSTALS
_computing_structure_solution SIR92
_diffrn_detector_area_resol_mean 10.00
_diffrn_measured_fraction_theta_full 0.997
_diffrn_measured_fraction_theta_max 0.997
_diffrn_measurement_device_type 'Rigaku RAXIS-RAPID'
_diffrn_measurement_method \w
_diffrn_radiation_type 'Mo K\a'
_diffrn_radiation_wavelength 0.71075
_diffrn_reflns_av_R_equivalents 0.044
_diffrn_reflns_limit_h_max 10
_diffrn_reflns_limit_h_min -11
_diffrn_reflns_limit_k_max 14
_diffrn_reflns_limit_k_min -14
_diffrn_reflns_limit_l_max 26
_diffrn_reflns_limit_l_min -26
_diffrn_reflns_number 21447
_diffrn_reflns_theta_full 25.32
_diffrn_reflns_theta_max 25.32
_exptl_absorpt_coefficient_mu 0.365
_exptl_absorpt_correction_T_max 0.964
_exptl_absorpt_correction_T_min 0.773
_exptl_absorpt_correction_type multi-scan
_exptl_absorpt_process_details
;
    Higashi, T. (1995). Program for Absorption Correction.
    Rigaku Corporation, Tokyo, Japan.
;
_exptl_crystal_colour yellow
_exptl_crystal_density_diffrn 1.276
_exptl_crystal_density_method 'not measured'
_exptl_crystal_description block
_exptl_crystal_F_000 1048.00
_exptl_crystal_size_max 0.20
_exptl_crystal_size_mid 0.15
_exptl_crystal_size_min 0.10
_refine_diff_density_max 0.28
_refine_diff_density_min -0.30
_refine_ls_extinction_method none
_refine_ls_goodness_of_fit_ref 1.003
_refine_ls_hydrogen_treatment refall
_refine_ls_number_parameters 340
_refine_ls_number_reflns 2333
_refine_ls_R_factor_gt 0.0338
_refine_ls_shift/su_max 0.0000
_refine_ls_structure_factor_coef Fsqd
_refine_ls_weighting_details 'w = 1/[0.0009Fo^2^ + 1.0800\s(Fo^2^)]/(4Fo^2^)'
_refine_ls_weighting_scheme calc
_refine_ls_wR_factor_ref 0.0912
_reflns_number_gt 2326
_reflns_number_total 2668
_reflns_threshold_expression F^2^>2.0\s(F^2^)
_cod_data_source_file ic9008398_si_002_1.cif
_cod_data_source_block '_Guru-Me'
_cod_original_cell_volume 2579.39(16)
_cod_original_formula_sum 'C28 H33 N O4 Ti '
_cod_database_code 4303224

loop_
_symmetry_equiv_pos_site_id
_symmetry_equiv_pos_as_xyz
1 +X,+Y,+Z
2 1/2+X,1/2-Y,-Z
3 -X,1/2+Y,1/2-Z
4 1/2-X,-Y,1/2+Z

loop_
_atom_site_label
_atom_site_type_symbol
_atom_site_fract_x
_atom_site_fract_y
_atom_site_fract_z
_atom_site_U_iso_or_equiv
_atom_site_adp_type
_atom_site_occupancy
_atom_site_symmetry_multiplicity
_atom_site_calc_flag
_atom_site_refinement_flags
_atom_site_disorder_assembly
_atom_site_disorder_group
Ti(1) Ti 0.55420(6) 0.40696(5) 0.15791(3) 0.02546(15) Uani 1.00 1 d . . .
O(1) O 0.4450(2) 0.44192(19) 0.22344(10) 0.0343(6) Uani 1.00 1 d . . .
O(2) O 0.4723(2) 0.3385(2) 0.09194(10) 0.0314(6) Uani 1.00 1 d . . .
O(3) O 0.7365(2) 0.37306(19) 0.16733(10) 0.0307(6) Uani 1.00 1 d . . .
O(4) O 0.5747(2) 0.5481(2) 0.13002(11) 0.0367(6) Uani 1.00 1 d . . .
N(1) N 0.5212(2) 0.2387(2) 0.20388(11) 0.0246(7) Uani 1.00 1 d . . .
C(1) C 0.3861(3) 0.3645(3) 0.26523(16) 0.0336(9) Uani 1.00 1 d . . .
C(2) C 0.3871(3) 0.2507(3) 0.23500(16) 0.0291(9) Uani 1.00 1 d . . .
C(3) C 0.3971(3) 0.2465(3) 0.07831(14) 0.0304(9) Uani 1.00 1 d . . .
C(4) C 0.4122(3) 0.1498(2) 0.11250(14) 0.0269(8) Uani 1.00 1 d . . .
C(5) C 0.3297(3) 0.0583(3) 0.10019(17) 0.0355(10) Uani 1.00 1 d . . .
C(6) C 0.2310(3) 0.0614(3) 0.05310(18) 0.0435(11) Uani 1.00 1 d . . .
C(7) C 0.2241(3) 0.1577(3) 0.01870(17) 0.0427(11) Uani 1.00 1 d . . .
C(8) C 0.3040(3) 0.2505(3) 0.02931(15) 0.0351(10) Uani 1.00 1 d . . .
C(9) C 0.5195(3) 0.1418(2) 0.16148(16) 0.0278(8) Uani 1.00 1 d . . .
C(10) C 0.1349(4) -0.0345(4) 0.0434(2) 0.0650(15) Uani 1.00 1 d . . .
C(11) C 0.2918(4) 0.3531(4) -0.00916(17) 0.0521(12) Uani 1.00 1 d . . .
C(12) C 0.8168(3) 0.2845(3) 0.18165(15) 0.0285(9) Uani 1.00 1 d . . .
C(13) C 0.7692(3) 0.2049(2) 0.22293(14) 0.0276(8) Uani 1.00 1 d . . .
C(14) C 0.8498(3) 0.1129(3) 0.23636(15) 0.0315(9) Uani 1.00 1 d . . .
C(15) C 0.9769(3) 0.0993(3) 0.20991(16) 0.0371(10) Uani 1.00 1 d . . .
C(16) C 1.0232(3) 0.1807(3) 0.16949(17) 0.0371(10) Uani 1.00 1 d . . .
C(17) C 0.9465(3) 0.2747(3) 0.15499(15) 0.0321(8) Uani 1.00 1 d . . .
C(18) C 0.6293(3) 0.2204(3) 0.25078(14) 0.0272(9) Uani 1.00 1 d . . .
C(19) C 1.0615(4) -0.0046(3) 0.22293(19) 0.0539(12) Uani 1.00 1 d . . .
C(20) C 0.9989(3) 0.3619(3) 0.11155(18) 0.0426(11) Uani 1.00 1 d . . .
C(21) C 0.5791(3) 0.6520(2) 0.10494(15) 0.0311(9) Uani 1.00 1 d . . .
C(22) C 0.7048(4) 0.7063(3) 0.10177(17) 0.0411(11) Uani 1.00 1 d . . .
C(23) C 0.7070(5) 0.8123(3) 0.07518(19) 0.0536(13) Uani 1.00 1 d . . .
C(24) C 0.5888(5) 0.8597(3) 0.0527(2) 0.0623(15) Uani 1.00 1 d . . .
C(25) C 0.4679(5) 0.8037(3) 0.05592(18) 0.0500(13) Uani 1.00 1 d . . .
C(26) C 0.4598(4) 0.6991(3) 0.08275(15) 0.0391(10) Uani 1.00 1 d . . .
C(27) C 0.8333(4) 0.6537(4) 0.1258(2) 0.0610(14) Uani 1.00 1 d . . .
C(28) C 0.3257(4) 0.6385(3) 0.0875(2) 0.0522(13) Uani 1.00 1 d . . .
H(1) H 0.4415 0.3624 0.3041 0.040 Uiso 1.00 1 c R . .
H(2) H 0.2893 0.3871 0.2750 0.040 Uiso 1.00 1 c R . .
H(3) H 0.3122 0.2455 0.2048 0.035 Uiso 1.00 1 c R . .
H(4) H 0.3760 0.1918 0.2662 0.035 Uiso 1.00 1 c R . .
H(5) H 0.3413 -0.0171 0.1273 0.043 Uiso 1.00 1 c R . .
H(6) H 0.1548 0.1605 -0.0172 0.051 Uiso 1.00 1 c R . .
H(7) H 0.6118 0.1363 0.1411 0.034 Uiso 1.00 1 c R . .
H(8) H 0.5021 0.0723 0.1862 0.033 Uiso 1.00 1 c R . .
H(9) H 0.1648 -0.1013 0.0705 0.078 Uiso 1.00 1 c R . .
H(10) H 0.0364 -0.0105 0.0552 0.078 Uiso 1.00 1 c R . .
H(11) H 0.1369 -0.0581 -0.0023 0.078 Uiso 1.00 1 c R . .
H(12) H 0.2270 0.3396 -0.0425 0.063 Uiso 1.00 1 c R . .
H(13) H 0.2591 0.4149 0.0161 0.063 Uiso 1.00 1 c R . .
H(14) H 0.3813 0.3719 -0.0263 0.063 Uiso 1.00 1 c R . .
H(15) H 0.8133 0.0522 0.2674 0.038 Uiso 1.00 1 c R . .
H(16) H 1.1231 0.1703 0.1484 0.044 Uiso 1.00 1 c R . .
H(17) H 0.6320 0.2895 0.2800 0.033 Uiso 1.00 1 c R . .
H(18) H 0.6047 0.1489 0.2760 0.033 Uiso 1.00 1 c R . .
H(19) H 1.0327 -0.0371 0.2619 0.065 Uiso 1.00 1 c R . .
H(20) H 1.0478 -0.0589 0.1901 0.065 Uiso 1.00 1 c R . .
H(21) H 1.1583 0.0155 0.2251 0.065 Uiso 1.00 1 c R . .
H(22) H 1.0696 0.3253 0.0809 0.051 Uiso 1.00 1 c R . .
H(23) H 0.9162 0.3959 0.0866 0.051 Uiso 1.00 1 c R . .
H(24) H 1.0479 0.4259 0.1366 0.051 Uiso 1.00 1 c R . .
H(25) H 0.8002 0.8567 0.0723 0.064 Uiso 1.00 1 c R . .
H(26) H 0.5918 0.9347 0.0341 0.075 Uiso 1.00 1 c R . .
H(27) H 0.3760 0.8417 0.0372 0.060 Uiso 1.00 1 c R . .
H(28) H 0.8355 0.5750 0.1142 0.073 Uiso 1.00 1 c R . .
H(29) H 0.9127 0.6919 0.1085 0.073 Uiso 1.00 1 c R . .
H(30) H 0.8353 0.6600 0.1704 0.073 Uiso 1.00 1 c R . .
H(31) H 0.2537 0.6856 0.0728 0.063 Uiso 1.00 1 c R . .
H(32) H 0.3292 0.5720 0.0633 0.063 Uiso 1.00 1 c R . .
H(33) H 0.3086 0.6195 0.1294 0.063 Uiso 1.00 1 c R . .

loop_
_atom_site_aniso_label
_atom_site_aniso_U_11
_atom_site_aniso_U_22
_atom_site_aniso_U_33
_atom_site_aniso_U_12
_atom_site_aniso_U_13
_atom_site_aniso_U_23
Ti(1) 0.0258(3) 0.0263(3) 0.0244(2) 0.0019(2) 0.0006(2) 0.0030(2)
O(1) 0.0414(13) 0.0280(12) 0.0334(12) 0.0043(12) 0.0078(11) 0.0032(10)
O(2) 0.0338(13) 0.0357(14) 0.0247(11) -0.0020(12) -0.0019(10) 0.0035(10)
O(3) 0.0264(11) 0.0267(13) 0.0390(13) -0.0013(10) 0.0025(10) 0.0043(10)
O(4) 0.0381(14) 0.0299(13) 0.0420(13) 0.0016(12) 0.0016(12) 0.0092(11)
N(1) 0.0232(14) 0.0277(15) 0.0228(13) 0.0008(12) -0.0000(11) -0.0011(12)
C(1) 0.0392(19) 0.032(2) 0.0293(18) 0.0045(17) 0.0089(16) 0.0009(15)
C(2) 0.0230(17) 0.032(2) 0.0322(18) 0.0007(16) 0.0049(15) 0.0012(15)
C(3) 0.0271(18) 0.042(2) 0.0223(16) 0.0023(17) 0.0022(14) -0.0082(15)
C(4) 0.0232(17) 0.0316(19) 0.0259(16) 0.0020(15) -0.0001(13) -0.0064(14)
C(5) 0.0286(18) 0.039(2) 0.039(2) 0.0035(16) -0.0027(16) -0.0150(17)
C(6) 0.0296(19) 0.050(2) 0.051(2) 0.0029(19) -0.0059(18) -0.026(2)
C(7) 0.037(2) 0.060(2) 0.0316(19) 0.010(2) -0.0114(17) -0.016(2)
C(8) 0.0299(18) 0.051(2) 0.0245(17) 0.0084(19) -0.0026(16) -0.0078(17)
C(9) 0.0279(17) 0.0268(17) 0.0288(16) 0.0019(14) 0.0003(15) -0.0059(15)
C(10) 0.048(2) 0.064(3) 0.083(3) -0.008(2) -0.019(2) -0.024(2)
C(11) 0.049(2) 0.078(3) 0.029(2) 0.011(2) -0.0097(18) 0.003(2)
C(12) 0.0263(17) 0.0289(19) 0.0303(17) 0.0017(16) -0.0059(14) -0.0037(16)
C(13) 0.0260(17) 0.030(2) 0.0265(16) -0.0032(15) -0.0053(14) -0.0011(15)
C(14) 0.0312(18) 0.035(2) 0.0288(17) 0.0019(17) -0.0108(14) -0.0008(16)
C(15) 0.035(2) 0.040(2) 0.0358(18) 0.0089(19) -0.0104(16) -0.0022(18)
C(16) 0.0304(19) 0.041(2) 0.040(2) 0.0050(17) -0.0033(16) -0.0063(18)
C(17) 0.0259(16) 0.0374(19) 0.0330(17) -0.0001(17) -0.0045(17) -0.0033(16)
C(18) 0.0293(18) 0.033(2) 0.0197(15) 0.0000(16) -0.0070(14) 0.0011(14)
C(19) 0.048(2) 0.057(2) 0.057(2) 0.023(2) -0.003(2) 0.007(2)
C(20) 0.0325(19) 0.049(2) 0.046(2) -0.0020(19) 0.0109(17) 0.0023(19)
C(21) 0.046(2) 0.0231(18) 0.0241(17) 0.0060(17) 0.0077(16) 0.0038(15)
C(22) 0.053(2) 0.031(2) 0.039(2) 0.003(2) 0.0188(19) 0.0017(18)
C(23) 0.071(3) 0.035(2) 0.055(2) 0.001(2) 0.032(2) 0.005(2)
C(24) 0.097(3) 0.036(2) 0.053(2) 0.017(2) 0.030(2) 0.014(2)
C(25) 0.071(3) 0.039(2) 0.039(2) 0.020(2) 0.006(2) 0.0069(19)
C(26) 0.054(2) 0.037(2) 0.0254(17) 0.010(2) 0.0068(18) -0.0002(16)
C(27) 0.046(2) 0.060(3) 0.077(3) -0.006(2) 0.015(2) 0.008(2)
C(28) 0.053(2) 0.055(2) 0.049(2) 0.013(2) -0.014(2) -0.002(2)

loop_
_atom_type_symbol
_atom_type_description
_atom_type_scat_dispersion_real
_atom_type_scat_dispersion_imag
_atom_type_scat_source
C C 0.003 0.002
;
International Tables for Crystallography
(1992, Vol. C, Tables 4.2.6.8 and 6.1.1.4)
;
H H 0.000 0.000
;
International Tables for Crystallography
(1992, Vol. C, Table 6.1.1.4)
;
N N 0.006 0.003
;
International Tables for Crystallography
(1992, Vol. C, Tables 4.2.6.8 and 6.1.1.4)
;
O O 0.011 0.006
;
International Tables for Crystallography
(1992, Vol. C, Tables 4.2.6.8 and 6.1.1.4)
;
Ti Ti 0.278 0.446
;
International Tables for Crystallography
(1992, Vol. C, Tables 4.2.6.8 and 6.1.1.4)
;

loop_
_geom_angle_atom_site_label_1
_geom_angle_atom_site_label_2
_geom_angle_atom_site_label_3
_geom_angle
_geom_angle_publ_flag
_geom_angle_site_symmetry_1
_geom_angle_site_symmetry_2
_geom_angle_site_symmetry_3
O(1) Ti(1) O(2) 117.32(10) yes . . .
O(1) Ti(1) O(3) 121.83(10) yes . . .
O(1) Ti(1) O(4) 96.50(10) yes . . .
O(1) Ti(1) N(1) 77.07(9) yes . . .
O(2) Ti(1) O(3) 114.23(10) yes . . .
O(2) Ti(1) O(4) 101.63(11) yes . . .
O(2) Ti(1) N(1) 83.59(9) yes . . .
O(3) Ti(1) O(4) 97.88(11) yes . . .
O(3) Ti(1) N(1) 83.80(9) yes . . .
O(4) Ti(1) N(1) 173.16(10) yes . . .
Ti(1) O(1) C(1) 125.9(2) yes . . .
Ti(1) O(2) C(3) 140.2(2) yes . . .
Ti(1) O(3) C(12) 139.4(2) yes . . .
Ti(1) O(4) C(21) 174.0(2) yes . . .
Ti(1) N(1) C(2) 103.92(19) yes . . .
Ti(1) N(1) C(9) 114.83(18) yes . . .
Ti(1) N(1) C(18) 109.51(19) yes . . .
C(2) N(1) C(9) 110.6(2) yes . . .
C(2) N(1) C(18) 109.1(2) yes . . .
C(9) N(1) C(18) 108.7(2) yes . . .
O(1) C(1) C(2) 107.8(2) yes . . .
N(1) C(2) C(1) 107.0(2) yes . . .
O(2) C(3) C(4) 120.2(2) yes . . .
O(2) C(3) C(8) 119.3(3) yes . . .
C(4) C(3) C(8) 120.5(3) yes . . .
C(3) C(4) C(5) 119.7(3) yes . . .
C(3) C(4) C(9) 120.8(2) yes . . .
C(5) C(4) C(9) 119.6(3) yes . . .
C(4) C(5) C(6) 121.2(3) yes . . .
C(5) C(6) C(7) 116.9(3) yes . . .
C(5) C(6) C(10) 120.8(3) yes . . .
C(7) C(6) C(10) 122.3(3) yes . . .
C(6) C(7) C(8) 123.8(3) yes . . .
C(3) C(8) C(7) 117.9(3) yes . . .
C(3) C(8) C(11) 120.5(3) yes . . .
C(7) C(8) C(11) 121.6(3) yes . . .
N(1) C(9) C(4) 113.7(2) yes . . .
O(3) C(12) C(13) 119.5(2) yes . . .
O(3) C(12) C(17) 119.6(3) yes . . .
C(13) C(12) C(17) 121.0(3) yes . . .
C(12) C(13) C(14) 119.4(3) yes . . .
C(12) C(13) C(18) 118.7(3) yes . . .
C(14) C(13) C(18) 121.8(3) yes . . .
C(13) C(14) C(15) 121.2(3) yes . . .
C(14) C(15) C(16) 118.3(3) yes . . .
C(14) C(15) C(19) 120.5(3) yes . . .
C(16) C(15) C(19) 121.1(3) yes . . .
C(15) C(16) C(17) 122.6(3) yes . . .
C(12) C(17) C(16) 117.4(3) yes . . .
C(12) C(17) C(20) 120.9(3) yes . . .
C(16) C(17) C(20) 121.6(3) yes . . .
N(1) C(18) C(13) 112.6(2) yes . . .
O(4) C(21) C(22) 118.4(3) yes . . .
O(4) C(21) C(26) 119.1(3) yes . . .
C(22) C(21) C(26) 122.4(3) yes . . .
C(21) C(22) C(23) 117.3(3) yes . . .
C(21) C(22) C(27) 121.7(3) yes . . .
C(23) C(22) C(27) 121.0(3) yes . . .
C(22) C(23) C(24) 120.7(4) yes . . .
C(23) C(24) C(25) 120.4(4) yes . . .
C(24) C(25) C(26) 121.2(4) yes . . .
C(21) C(26) C(25) 118.0(3) yes . . .
C(21) C(26) C(28) 121.0(3) yes . . .
C(25) C(26) C(28) 121.1(3) yes . . .
O(1) C(1) H(1) 109.9 no . . .
O(1) C(1) H(2) 109.9 no . . .
C(2) C(1) H(1) 109.9 no . . .
C(2) C(1) H(2) 109.9 no . . .
H(1) C(1) H(2) 109.5 no . . .
N(1) C(2) H(3) 110.1 no . . .
N(1) C(2) H(4) 110.1 no . . .
C(1) C(2) H(3) 110.1 no . . .
C(1) C(2) H(4) 110.1 no . . .
H(3) C(2) H(4) 109.5 no . . .
C(4) C(5) H(5) 119.4 no . . .
C(6) C(5) H(5) 119.4 no . . .
C(6) C(7) H(6) 118.1 no . . .
C(8) C(7) H(6) 118.1 no . . .
N(1) C(9) H(7) 108.4 no . . .
N(1) C(9) H(8) 108.4 no . . .
C(4) C(9) H(7) 108.4 no . . .
C(4) C(9) H(8) 108.4 no . . .
H(7) C(9) H(8) 109.5 no . . .
C(6) C(10) H(9) 109.5 no . . .
C(6) C(10) H(10) 109.5 no . . .
C(6) C(10) H(11) 109.5 no . . .
H(9) C(10) H(10) 109.5 no . . .
H(9) C(10) H(11) 109.5 no . . .
H(10) C(10) H(11) 109.5 no . . .
C(8) C(11) H(12) 109.5 no . . .
C(8) C(11) H(13) 109.5 no . . .
C(8) C(11) H(14) 109.5 no . . .
H(12) C(11) H(13) 109.5 no . . .
H(12) C(11) H(14) 109.5 no . . .
H(13) C(11) H(14) 109.5 no . . .
C(13) C(14) H(15) 119.4 no . . .
C(15) C(14) H(15) 119.4 no . . .
C(15) C(16) H(16) 118.7 no . . .
C(17) C(16) H(16) 118.7 no . . .
N(1) C(18) H(17) 108.7 no . . .
N(1) C(18) H(18) 108.7 no . . .
C(13) C(18) H(17) 108.7 no . . .
C(13) C(18) H(18) 108.7 no . . .
H(17) C(18) H(18) 109.5 no . . .
C(15) C(19) H(19) 109.5 no . . .
C(15) C(19) H(20) 109.5 no . . .
C(15) C(19) H(21) 109.5 no . . .
H(19) C(19) H(20) 109.5 no . . .
H(19) C(19) H(21) 109.5 no . . .
H(20) C(19) H(21) 109.5 no . . .
C(17) C(20) H(22) 109.5 no . . .
C(17) C(20) H(23) 109.5 no . . .
C(17) C(20) H(24) 109.5 no . . .
H(22) C(20) H(23) 109.5 no . . .
H(22) C(20) H(24) 109.5 no . . .
H(23) C(20) H(24) 109.5 no . . .
C(22) C(23) H(25) 119.7 no . . .
C(24) C(23) H(25) 119.7 no . . .
C(23) C(24) H(26) 119.8 no . . .
C(25) C(24) H(26) 119.8 no . . .
C(24) C(25) H(27) 119.4 no . . .
C(26) C(25) H(27) 119.4 no . . .
C(22) C(27) H(28) 109.5 no . . .
C(22) C(27) H(29) 109.5 no . . .
C(22) C(27) H(30) 109.5 no . . .
H(28) C(27) H(29) 109.5 no . . .
H(28) C(27) H(30) 109.5 no . . .
H(29) C(27) H(30) 109.5 no . . .
C(26) C(28) H(31) 109.5 no . . .
C(26) C(28) H(32) 109.5 no . . .
C(26) C(28) H(33) 109.5 no . . .
H(31) C(28) H(32) 109.5 no . . .
H(31) C(28) H(33) 109.5 no . . .
H(32) C(28) H(33) 109.5 no . . .

loop_
_geom_bond_atom_site_label_1
_geom_bond_atom_site_label_2
_geom_bond_distance
_geom_bond_publ_flag
_geom_bond_site_symmetry_1
_geom_bond_site_symmetry_2
Ti(1) O(1) 1.839(2) yes . .
Ti(1) O(2) 1.846(2) yes . .
Ti(1) O(3) 1.844(2) yes . .
Ti(1) O(4) 1.815(2) yes . .
Ti(1) N(1) 2.282(2) yes . .
O(1) C(1) 1.426(4) yes . .
O(2) C(3) 1.362(4) yes . .
O(3) C(12) 1.361(4) yes . .
O(4) C(21) 1.365(4) yes . .
N(1) C(2) 1.488(4) yes . .
N(1) C(9) 1.489(4) yes . .
N(1) C(18) 1.492(3) yes . .
C(1) C(2) 1.520(5) yes . .
C(3) C(4) 1.390(4) yes . .
C(3) C(8) 1.409(4) yes . .
C(4) C(5) 1.392(5) yes . .
C(4) C(9) 1.505(4) yes . .
C(5) C(6) 1.414(5) yes . .
C(6) C(7) 1.383(6) yes . .
C(6) C(10) 1.504(6) yes . .
C(7) C(8) 1.383(5) yes . .
C(8) C(11) 1.498(6) yes . .
C(12) C(13) 1.396(4) yes . .
C(12) C(17) 1.403(4) yes . .
C(13) C(14) 1.391(4) yes . .
C(13) C(18) 1.512(4) yes . .
C(14) C(15) 1.383(4) yes . .
C(15) C(16) 1.395(5) yes . .
C(15) C(19) 1.525(5) yes . .
C(16) C(17) 1.395(5) yes . .
C(17) C(20) 1.506(5) yes . .
C(21) C(22) 1.395(5) yes . .
C(21) C(26) 1.387(5) yes . .
C(22) C(23) 1.402(5) yes . .
C(22) C(27) 1.504(6) yes . .
C(23) C(24) 1.382(7) yes . .
C(24) C(25) 1.365(7) yes . .
C(25) C(26) 1.390(5) yes . .
C(26) C(28) 1.506(6) yes . .
C(1) H(1) 1.010 no . .
C(1) H(2) 1.010 no . .
C(2) H(3) 0.990 no . .
C(2) H(4) 0.990 no . .
C(5) H(5) 1.090 no . .
C(7) H(6) 1.040 no . .
C(9) H(7) 1.010 no . .
C(9) H(8) 1.010 no . .
C(10) H(9) 1.040 no . .
C(10) H(10) 1.040 no . .
C(10) H(11) 1.040 no . .
C(11) H(12) 0.980 no . .
C(11) H(13) 0.980 no . .
C(11) H(14) 0.980 no . .
C(14) H(15) 1.060 no . .
C(16) H(16) 1.090 no . .
C(18) H(17) 1.050 no . .
C(18) H(18) 1.050 no . .
C(19) H(19) 0.980 no . .
C(19) H(20) 0.980 no . .
C(19) H(21) 0.980 no . .
C(20) H(22) 1.060 no . .
C(20) H(23) 1.060 no . .
C(20) H(24) 1.060 no . .
C(23) H(25) 1.060 no . .
C(24) H(26) 0.990 no . .
C(25) H(27) 1.090 no . .
C(27) H(28) 0.980 no . .
C(27) H(29) 0.980 no . .
C(27) H(30) 0.980 no . .
C(28) H(31) 0.960 no . .
C(28) H(32) 0.960 no . .
C(28) H(33) 0.960 no . .

loop_
_geom_contact_atom_site_label_1
_geom_contact_atom_site_label_2
_geom_contact_distance
_geom_contact_publ_flag
_geom_contact_site_symmetry_1
_geom_contact_site_symmetry_2
O(1) C(9) 3.499(4) ? . 3_655
O(1) C(18) 3.472(4) ? . 3_655
O(2) C(7) 3.458(4) ? . 2_555
O(3) C(19) 3.443(4) ? . 3_755
C(1) C(22) 3.590(5) ? . 3_645
C(5) C(25) 3.485(5) ? . 1_545
C(6) C(16) 3.564(5) ? . 1_455
C(7) O(2) 3.458(4) ? . 2_455
C(9) O(1) 3.499(4) ? . 3_645
C(10) C(21) 3.582(6) ? . 2_455
C(12) C(19) 3.495(5) ? . 3_755
C(16) C(6) 3.564(5) ? . 1_655
C(18) O(1) 3.472(4) ? . 3_645
C(19) O(3) 3.443(4) ? . 3_745
C(19) C(12) 3.495(5) ? . 3_745
C(21) C(10) 3.582(6) ? . 2_555
C(22) C(1) 3.590(5) ? . 3_655
C(25) C(5) 3.485(5) ? . 1_565
Ti(1) H(6) 3.334 ? . 2_555
O(1) H(4) 3.487 ? . 3_655
O(1) H(8) 2.577 ? . 3_655
O(1) H(15) 2.864 ? . 3_655
O(1) H(18) 2.535 ? . 3_655
O(2) H(6) 2.424 ? . 2_555
O(2) H(12) 3.463 ? . 2_555
O(3) H(6) 3.406 ? . 2_555
O(3) H(19) 2.946 ? . 3_755
O(3) H(21) 3.088 ? . 3_755
O(4) H(4) 2.895 ? . 3_655
O(4) H(11) 2.863 ? . 2_555
O(4) H(18) 2.965 ? . 3_655
C(1) H(8) 2.927 ? . 3_655
C(1) H(15) 3.069 ? . 3_655
C(1) H(18) 3.537 ? . 3_655
C(1) H(30) 3.569 ? . 3_645
C(2) H(16) 3.350 ? . 1_455
C(2) H(30) 3.198 ? . 3_645
C(3) H(6) 3.069 ? . 2_555
C(3) H(12) 3.485 ? . 2_555
C(3) H(16) 3.226 ? . 1_455
C(3) H(22) 3.347 ? . 1_455
C(4) H(12) 3.448 ? . 2_555
C(4) H(16) 2.950 ? . 1_455
C(4) H(26) 3.569 ? . 1_545
C(5) H(16) 2.651 ? . 1_455
C(5) H(21) 3.251 ? . 1_455
C(5) H(26) 3.302 ? . 1_545
C(5) H(27) 2.982 ? . 1_545
C(6) H(14) 3.569 ? . 2_455
C(6) H(16) 2.681 ? . 1_455
C(6) H(22) 3.598 ? . 1_455
C(6) H(23) 3.592 ? . 2_455
C(6) H(27) 3.020 ? . 1_545
C(7) H(14) 3.383 ? . 2_455
C(7) H(16) 3.011 ? . 1_455
C(7) H(22) 2.865 ? . 1_455
C(7) H(23) 3.044 ? . 2_455
C(8) H(16) 3.297 ? . 1_455
C(8) H(22) 2.714 ? . 1_455
C(8) H(23) 3.277 ? . 2_455
C(9) H(1) 3.464 ? . 3_645
C(9) H(12) 3.313 ? . 2_555
C(10) H(14) 3.184 ? . 2_455
C(10) H(16) 3.372 ? . 1_455
C(10) H(20) 3.336 ? . 1_455
C(10) H(25) 3.587 ? . 1_445
C(10) H(27) 2.796 ? . 1_545
C(11) H(7) 3.387 ? . 2_455
C(11) H(10) 3.217 ? . 2_555
C(11) H(22) 2.957 ? . 1_455
C(11) H(26) 3.263 ? . 2_465
C(12) H(12) 3.505 ? . 2_555
C(12) H(19) 2.881 ? . 3_755
C(12) H(21) 3.455 ? . 3_755
C(13) H(33) 3.477 ? . 3_645
C(14) H(2) 3.048 ? . 3_645
C(14) H(33) 3.325 ? . 3_645
C(15) H(30) 3.283 ? . 3_745
C(16) H(3) 3.038 ? . 1_655
C(16) H(10) 3.400 ? . 1_655
C(16) H(14) 3.488 ? . 2_555
C(17) H(12) 3.547 ? . 2_555
C(17) H(14) 3.385 ? . 2_555
C(17) H(19) 2.910 ? . 3_755
C(18) H(33) 2.953 ? . 3_645
C(19) H(5) 3.453 ? . 1_655
C(19) H(24) 3.362 ? . 3_745
C(19) H(30) 3.223 ? . 3_745
C(20) H(13) 3.358 ? . 1_655
C(20) H(14) 3.566 ? . 2_555
C(20) H(19) 3.040 ? . 3_755
C(21) H(1) 3.225 ? . 3_655
C(21) H(4) 2.895 ? . 3_655
C(21) H(11) 2.577 ? . 2_555
C(21) H(18) 3.168 ? . 3_655
C(22) H(1) 3.134 ? . 3_655
C(22) H(2) 3.465 ? . 3_655
C(22) H(4) 3.002 ? . 3_655
C(22) H(11) 2.890 ? . 2_555
C(22) H(27) 3.521 ? . 2_565
C(23) H(1) 3.076 ? . 3_655
C(23) H(2) 3.400 ? . 3_655
C(23) H(11) 3.515 ? . 2_555
C(23) H(27) 3.496 ? . 2_565
C(23) H(31) 3.271 ? . 2_565
C(23) H(32) 3.545 ? . 2_565
C(24) H(1) 3.149 ? . 3_655
C(24) H(5) 3.278 ? . 1_565
C(24) H(13) 3.521 ? . 2_565
C(24) H(31) 3.233 ? . 2_565
C(24) H(32) 3.561 ? . 2_565
C(25) H(1) 3.267 ? . 3_655
C(25) H(5) 2.937 ? . 1_565
C(25) H(9) 3.199 ? . 1_565
C(25) H(11) 3.583 ? . 2_555
C(26) H(1) 3.305 ? . 3_655
C(26) H(11) 2.997 ? . 2_555
C(26) H(17) 3.319 ? . 3_655
C(26) H(18) 3.213 ? . 3_655
C(27) H(4) 3.163 ? . 3_655
C(27) H(11) 3.512 ? . 2_555
C(27) H(27) 3.592 ? . 2_565
C(28) H(9) 3.523 ? . 1_565
C(28) H(17) 3.446 ? . 3_655
C(28) H(18) 3.067 ? . 3_655
C(28) H(25) 3.508 ? . 2_465
H(1) C(9) 3.464 ? . 3_655
H(1) C(21) 3.225 ? . 3_645
H(1) C(22) 3.134 ? . 3_645
H(1) C(23) 3.076 ? . 3_645
H(1) C(24) 3.149 ? . 3_645
H(1) C(25) 3.267 ? . 3_645
H(1) C(26) 3.305 ? . 3_645
H(1) H(5) 2.980 ? . 3_655
H(1) H(7) 3.544 ? . 3_655
H(1) H(8) 2.592 ? . 3_655
H(1) H(25) 3.596 ? . 3_645
H(2) C(14) 3.048 ? . 3_655
H(2) C(22) 3.465 ? . 3_645
H(2) C(23) 3.400 ? . 3_645
H(2) H(8) 3.139 ? . 3_655
H(2) H(15) 2.411 ? . 3_655
H(2) H(18) 3.497 ? . 3_655
H(2) H(19) 3.383 ? . 3_655
H(2) H(20) 3.452 ? . 3_655
H(2) H(25) 3.474 ? . 3_645
H(2) H(30) 3.221 ? . 3_645
H(3) C(16) 3.038 ? . 1_455
H(3) H(16) 2.403 ? . 1_455
H(3) H(21) 3.181 ? . 1_455
H(3) H(30) 3.256 ? . 3_645
H(4) O(1) 3.487 ? . 3_645
H(4) O(4) 2.895 ? . 3_645
H(4) C(21) 2.895 ? . 3_645
H(4) C(22) 3.002 ? . 3_645
H(4) C(27) 3.163 ? . 3_645
H(4) H(16) 3.585 ? . 1_455
H(4) H(21) 3.139 ? . 1_455
H(4) H(30) 2.521 ? . 3_645
H(5) C(19) 3.453 ? . 1_455
H(5) C(24) 3.278 ? . 1_545
H(5) C(25) 2.937 ? . 1_545
H(5) H(1) 2.980 ? . 3_645
H(5) H(16) 3.141 ? . 1_455
H(5) H(17) 3.096 ? . 3_645
H(5) H(20) 3.227 ? . 1_455
H(5) H(21) 2.821 ? . 1_455
H(5) H(26) 3.245 ? . 1_545
H(5) H(27) 2.626 ? . 1_545
H(6) Ti(1) 3.334 ? . 2_455
H(6) O(2) 2.424 ? . 2_455
H(6) O(3) 3.406 ? . 2_455
H(6) C(3) 3.069 ? . 2_455
H(6) H(14) 2.872 ? . 2_455
H(6) H(22) 3.039 ? . 1_455
H(6) H(23) 3.054 ? . 2_455
H(7) C(11) 3.387 ? . 2_555
H(7) H(1) 3.544 ? . 3_645
H(7) H(12) 2.455 ? . 2_555
H(7) H(26) 3.378 ? . 1_545
H(8) O(1) 2.577 ? . 3_645
H(8) C(1) 2.927 ? . 3_645
H(8) H(1) 2.592 ? . 3_645
H(8) H(2) 3.139 ? . 3_645
H(8) H(21) 3.543 ? . 1_455
H(9) C(25) 3.199 ? . 1_545
H(9) C(28) 3.523 ? . 1_545
H(9) H(20) 2.904 ? . 1_455
H(9) H(27) 2.300 ? . 1_545
H(9) H(31) 2.707 ? . 1_545
H(10) C(11) 3.217 ? . 2_455
H(10) C(16) 3.400 ? . 1_455
H(10) H(13) 3.339 ? . 2_455
H(10) H(14) 2.343 ? . 2_455
H(10) H(16) 3.100 ? . 1_455
H(10) H(20) 3.011 ? . 1_455
H(10) H(25) 2.837 ? . 1_445
H(10) H(32) 3.377 ? . 2_455
H(11) O(4) 2.863 ? . 2_455
H(11) C(21) 2.577 ? . 2_455
H(11) C(22) 2.890 ? . 2_455
H(11) C(23) 3.515 ? . 2_455
H(11) C(25) 3.583 ? . 2_455
H(11) C(26) 2.997 ? . 2_455
H(11) C(27) 3.512 ? . 2_455
H(11) H(14) 3.417 ? . 2_455
H(11) H(27) 2.774 ? . 1_545
H(11) H(28) 3.134 ? . 2_455
H(11) H(32) 3.302 ? . 2_455
H(12) O(2) 3.463 ? . 2_455
H(12) C(3) 3.485 ? . 2_455
H(12) C(4) 3.448 ? . 2_455
H(12) C(9) 3.313 ? . 2_455
H(12) C(12) 3.505 ? . 2_455
H(12) C(17) 3.547 ? . 2_455
H(12) H(7) 2.455 ? . 2_455
H(12) H(22) 3.115 ? . 1_455
H(12) H(23) 3.519 ? . 2_455
H(12) H(26) 3.025 ? . 2_465
H(13) C(20) 3.358 ? . 1_455
H(13) C(24) 3.521 ? . 2_465
H(13) H(10) 3.339 ? . 2_555
H(13) H(22) 2.574 ? . 1_455
H(13) H(24) 3.356 ? . 1_455
H(13) H(25) 3.384 ? . 2_465
H(13) H(26) 2.676 ? . 2_465
H(14) C(6) 3.569 ? . 2_555
H(14) C(7) 3.383 ? . 2_555
H(14) C(10) 3.184 ? . 2_555
H(14) C(16) 3.488 ? . 2_455
H(14) C(17) 3.385 ? . 2_455
H(14) C(20) 3.566 ? . 2_455
H(14) H(6) 2.872 ? . 2_555
H(14) H(10) 2.343 ? . 2_555
H(14) H(11) 3.417 ? . 2_555
H(14) H(22) 3.234 ? . 2_455
H(14) H(23) 3.497 ? . 2_455
H(14) H(25) 3.506 ? . 2_465
H(15) O(1) 2.864 ? . 3_645
H(15) C(1) 3.069 ? . 3_645
H(15) H(2) 2.411 ? . 3_645
H(15) H(24) 2.928 ? . 3_745
H(15) H(33) 2.680 ? . 3_645
H(16) C(2) 3.350 ? . 1_655
H(16) C(3) 3.226 ? . 1_655
H(16) C(4) 2.950 ? . 1_655
H(16) C(5) 2.651 ? . 1_655
H(16) C(6) 2.681 ? . 1_655
H(16) C(7) 3.011 ? . 1_655
H(16) C(8) 3.297 ? . 1_655
H(16) C(10) 3.372 ? . 1_655
H(16) H(3) 2.403 ? . 1_655
H(16) H(4) 3.585 ? . 1_655
H(16) H(5) 3.141 ? . 1_655
H(16) H(10) 3.100 ? . 1_655
H(17) C(26) 3.319 ? . 3_645
H(17) C(28) 3.446 ? . 3_645
H(17) H(5) 3.096 ? . 3_655
H(17) H(21) 3.409 ? . 3_755
H(17) H(33) 2.907 ? . 3_645
H(18) O(1) 2.535 ? . 3_645
H(18) O(4) 2.965 ? . 3_645
H(18) C(1) 3.537 ? . 3_645
H(18) C(21) 3.168 ? . 3_645
H(18) C(26) 3.213 ? . 3_645
H(18) C(28) 3.067 ? . 3_645
H(18) H(2) 3.497 ? . 3_645
H(18) H(33) 2.266 ? . 3_645
H(19) O(3) 2.946 ? . 3_745
H(19) C(12) 2.881 ? . 3_745
H(19) C(17) 2.910 ? . 3_745
H(19) C(20) 3.040 ? . 3_745
H(19) H(2) 3.383 ? . 3_645
H(19) H(23) 3.450 ? . 3_745
H(19) H(24) 2.399 ? . 3_745
H(19) H(28) 3.293 ? . 3_745
H(19) H(30) 3.079 ? . 3_745
H(20) C(10) 3.336 ? . 1_655
H(20) H(2) 3.452 ? . 3_645
H(20) H(5) 3.227 ? . 1_655
H(20) H(9) 2.904 ? . 1_655
H(20) H(10) 3.011 ? . 1_655
H(21) O(3) 3.088 ? . 3_745
H(21) C(5) 3.251 ? . 1_655
H(21) C(12) 3.455 ? . 3_745
H(21) H(3) 3.181 ? . 1_655
H(21) H(4) 3.139 ? . 1_655
H(21) H(5) 2.821 ? . 1_655
H(21) H(8) 3.543 ? . 1_655
H(21) H(17) 3.409 ? . 3_745
H(21) H(28) 3.590 ? . 3_745
H(21) H(30) 2.871 ? . 3_745
H(22) C(3) 3.347 ? . 1_655
H(22) C(6) 3.598 ? . 1_655
H(22) C(7) 2.865 ? . 1_655
H(22) C(8) 2.714 ? . 1_655
H(22) C(11) 2.957 ? . 1_655
H(22) H(6) 3.039 ? . 1_655
H(22) H(12) 3.115 ? . 1_655
H(22) H(13) 2.574 ? . 1_655
H(22) H(14) 3.234 ? . 2_555
H(23) C(6) 3.592 ? . 2_555
H(23) C(7) 3.044 ? . 2_555
H(23) C(8) 3.277 ? . 2_555
H(23) H(6) 3.054 ? . 2_555
H(23) H(12) 3.519 ? . 2_555
H(23) H(14) 3.497 ? . 2_555
H(23) H(19) 3.450 ? . 3_755
H(24) C(19) 3.362 ? . 3_755
H(24) H(13) 3.356 ? . 1_655
H(24) H(15) 2.928 ? . 3_755
H(24) H(19) 2.399 ? . 3_755
H(24) H(33) 3.460 ? . 1_655
H(25) C(10) 3.587 ? . 1_665
H(25) C(28) 3.508 ? . 2_565
H(25) H(1) 3.596 ? . 3_655
H(25) H(2) 3.474 ? . 3_655
H(25) H(10) 2.837 ? . 1_665
H(25) H(13) 3.384 ? . 2_565
H(25) H(14) 3.506 ? . 2_565
H(25) H(27) 3.461 ? . 2_565
H(25) H(31) 3.249 ? . 2_565
H(25) H(32) 3.104 ? . 2_565
H(26) C(4) 3.569 ? . 1_565
H(26) C(5) 3.302 ? . 1_565
H(26) C(11) 3.263 ? . 2_565
H(26) H(5) 3.245 ? . 1_565
H(26) H(7) 3.378 ? . 1_565
H(26) H(12) 3.025 ? . 2_565
H(26) H(13) 2.676 ? . 2_565
H(26) H(31) 3.175 ? . 2_565
H(26) H(32) 3.157 ? . 2_565
H(27) C(5) 2.982 ? . 1_565
H(27) C(6) 3.020 ? . 1_565
H(27) C(10) 2.796 ? . 1_565
H(27) C(22) 3.521 ? . 2_465
H(27) C(23) 3.496 ? . 2_465
H(27) C(27) 3.592 ? . 2_465
H(27) H(5) 2.626 ? . 1_565
H(27) H(9) 2.300 ? . 1_565
H(27) H(11) 2.774 ? . 1_565
H(27) H(25) 3.461 ? . 2_465
H(27) H(28) 3.483 ? . 2_465
H(27) H(29) 3.234 ? . 2_465
H(28) H(11) 3.134 ? . 2_555
H(28) H(19) 3.293 ? . 3_755
H(28) H(21) 3.590 ? . 3_755
H(28) H(27) 3.483 ? . 2_565
H(29) H(27) 3.234 ? . 2_565
H(29) H(31) 3.433 ? . 1_655
H(30) C(1) 3.569 ? . 3_655
H(30) C(2) 3.198 ? . 3_655
H(30) C(15) 3.283 ? . 3_755
H(30) C(19) 3.223 ? . 3_755
H(30) H(2) 3.221 ? . 3_655
H(30) H(3) 3.256 ? . 3_655
H(30) H(4) 2.521 ? . 3_655
H(30) H(19) 3.079 ? . 3_755
H(30) H(21) 2.871 ? . 3_755
H(31) C(23) 3.271 ? . 2_465
H(31) C(24) 3.233 ? . 2_465
H(31) H(9) 2.707 ? . 1_565
H(31) H(25) 3.249 ? . 2_465
H(31) H(26) 3.175 ? . 2_465
H(31) H(29) 3.433 ? . 1_455
H(32) C(23) 3.545 ? . 2_465
H(32) C(24) 3.561 ? . 2_465
H(32) H(10) 3.377 ? . 2_555
H(32) H(11) 3.302 ? . 2_555
H(32) H(25) 3.104 ? . 2_465
H(32) H(26) 3.157 ? . 2_465
H(33) C(13) 3.477 ? . 3_655
H(33) C(14) 3.325 ? . 3_655
H(33) C(18) 2.953 ? . 3_655
H(33) H(15) 2.680 ? . 3_655
H(33) H(17) 2.907 ? . 3_655
H(33) H(18) 2.266 ? . 3_655
H(33) H(24) 3.460 ? . 1_455

loop_
_geom_torsion_atom_site_label_1
_geom_torsion_atom_site_label_2
_geom_torsion_atom_site_label_3
_geom_torsion_atom_site_label_4
_geom_torsion
_geom_torsion_publ_flag
_geom_torsion_site_symmetry_1
_geom_torsion_site_symmetry_2
_geom_torsion_site_symmetry_3
_geom_torsion_site_symmetry_4
O(1) Ti(1) O(2) C(3) -56.8(3) ? . . . .
O(2) Ti(1) O(1) C(1) 71.0(2) ? . . . .
O(1) Ti(1) O(3) C(12) 83.3(3) ? . . . .
O(3) Ti(1) O(1) C(1) -78.8(2) ? . . . .
O(1) Ti(1) O(4) C(21) -96(2) ? . . . .
O(4) Ti(1) O(1) C(1) 177.7(2) ? . . . .
O(1) Ti(1) N(1) C(2) 27.36(18) ? . . . .
O(1) Ti(1) N(1) C(9) 148.3(2) ? . . . .
O(1) Ti(1) N(1) C(18) -89.07(19) ? . . . .
N(1) Ti(1) O(1) C(1) -4.6(2) ? . . . .
O(2) Ti(1) O(3) C(12) -67.4(3) ? . . . .
O(3) Ti(1) O(2) C(3) 95.3(3) ? . . . .
O(2) Ti(1) O(4) C(21) 24(2) ? . . . .
O(4) Ti(1) O(2) C(3) -160.5(3) ? . . . .
O(2) Ti(1) N(1) C(2) -92.62(19) ? . . . .
O(2) Ti(1) N(1) C(9) 28.3(2) ? . . . .
O(2) Ti(1) N(1) C(18) 151.0(2) ? . . . .
N(1) Ti(1) O(2) C(3) 15.0(3) ? . . . .
O(3) Ti(1) O(4) C(21) 141(2) ? . . . .
O(4) Ti(1) O(3) C(12) -174.0(3) ? . . . .
O(3) Ti(1) N(1) C(2) 152.06(19) ? . . . .
O(3) Ti(1) N(1) C(9) -87.0(2) ? . . . .
O(3) Ti(1) N(1) C(18) 35.64(19) ? . . . .
N(1) Ti(1) O(3) C(12) 12.7(3) ? . . . .
O(4) Ti(1) N(1) C(2) 47.5(9) ? . . . .
O(4) Ti(1) N(1) C(9) 168.4(8) ? . . . .
O(4) Ti(1) N(1) C(18) -68.9(9) ? . . . .
N(1) Ti(1) O(4) C(21) -116(2) ? . . . .
Ti(1) O(1) C(1) C(2) -19.2(3) ? . . . .
Ti(1) O(2) C(3) C(4) -29.3(5) ? . . . .
Ti(1) O(2) C(3) C(8) 150.6(2) ? . . . .
Ti(1) O(3) C(12) C(13) -33.4(4) ? . . . .
Ti(1) O(3) C(12) C(17) 147.0(2) ? . . . .
Ti(1) O(4) C(21) C(22) -148(2) ? . . . .
Ti(1) O(4) C(21) C(26) 31(2) ? . . . .
Ti(1) N(1) C(2) C(1) -43.3(2) ? . . . .
Ti(1) N(1) C(9) C(4) -58.0(2) ? . . . .
Ti(1) N(1) C(18) C(13) -68.0(3) ? . . . .
C(2) N(1) C(9) C(4) 59.2(3) ? . . . .
C(9) N(1) C(2) C(1) -167.0(2) ? . . . .
C(2) N(1) C(18) C(13) 178.9(2) ? . . . .
C(18) N(1) C(2) C(1) 73.4(3) ? . . . .
C(9) N(1) C(18) C(13) 58.2(3) ? . . . .
C(18) N(1) C(9) C(4) 178.9(2) ? . . . .
O(1) C(1) C(2) N(1) 42.0(3) ? . . . .
O(2) C(3) C(4) C(5) 176.6(2) ? . . . .
O(2) C(3) C(4) C(9) -5.2(4) ? . . . .
O(2) C(3) C(8) C(7) -176.6(3) ? . . . .
O(2) C(3) C(8) C(11) 2.6(4) ? . . . .
C(4) C(3) C(8) C(7) 3.3(5) ? . . . .
C(4) C(3) C(8) C(11) -177.5(3) ? . . . .
C(8) C(3) C(4) C(5) -3.3(4) ? . . . .
C(8) C(3) C(4) C(9) 174.9(3) ? . . . .
C(3) C(4) C(5) C(6) 0.5(5) ? . . . .
C(3) C(4) C(9) N(1) 48.4(4) ? . . . .
C(5) C(4) C(9) N(1) -133.4(3) ? . . . .
C(9) C(4) C(5) C(6) -177.7(3) ? . . . .
C(4) C(5) C(6) C(7) 2.3(5) ? . . . .
C(4) C(5) C(6) C(10) -175.1(3) ? . . . .
C(5) C(6) C(7) C(8) -2.3(5) ? . . . .
C(10) C(6) C(7) C(8) 175.1(3) ? . . . .
C(6) C(7) C(8) C(3) -0.4(5) ? . . . .
C(6) C(7) C(8) C(11) -179.6(3) ? . . . .
O(3) C(12) C(13) C(14) 178.4(2) ? . . . .
O(3) C(12) C(13) C(18) -0.3(4) ? . . . .
O(3) C(12) C(17) C(16) -177.9(3) ? . . . .
O(3) C(12) C(17) C(20) 1.0(4) ? . . . .
C(13) C(12) C(17) C(16) 2.5(4) ? . . . .
C(13) C(12) C(17) C(20) -178.6(3) ? . . . .
C(17) C(12) C(13) C(14) -2.0(5) ? . . . .
C(17) C(12) C(13) C(18) 179.3(3) ? . . . .
C(12) C(13) C(14) C(15) 0.5(5) ? . . . .
C(12) C(13) C(18) N(1) 52.4(4) ? . . . .
C(14) C(13) C(18) N(1) -126.2(3) ? . . . .
C(18) C(13) C(14) C(15) 179.2(3) ? . . . .
C(13) C(14) C(15) C(16) 0.4(5) ? . . . .
C(13) C(14) C(15) C(19) -177.3(3) ? . . . .
C(14) C(15) C(16) C(17) 0.1(4) ? . . . .
C(19) C(15) C(16) C(17) 177.8(3) ? . . . .
C(15) C(16) C(17) C(12) -1.5(5) ? . . . .
C(15) C(16) C(17) C(20) 179.6(3) ? . . . .
O(4) C(21) C(22) C(23) 179.3(3) ? . . . .
O(4) C(21) C(22) C(27) -0.7(5) ? . . . .
O(4) C(21) C(26) C(25) -178.3(3) ? . . . .
O(4) C(21) C(26) C(28) 1.7(5) ? . . . .
C(22) C(21) C(26) C(25) 0.7(5) ? . . . .
C(22) C(21) C(26) C(28) -179.4(3) ? . . . .
C(26) C(21) C(22) C(23) 0.3(5) ? . . . .
C(26) C(21) C(22) C(27) -179.7(3) ? . . . .
C(21) C(22) C(23) C(24) -0.6(5) ? . . . .
C(27) C(22) C(23) C(24) 179.4(4) ? . . . .
C(22) C(23) C(24) C(25) -0.1(5) ? . . . .
C(23) C(24) C(25) C(26) 1.2(6) ? . . . .
C(24) C(25) C(26) C(21) -1.5(5) ? . . . .
C(24) C(25) C(26) C(28) 178.6(3) ? . . . .
